data_7707616
loop_
_publ_author_name
'Garg, Palak'
'Dange, Deepak'
'Jones, Cameron'

_publ_section_title
;
 Bulky arene-bridged bis(amide) and bis(amidinate) complexes of
 germanium(II) and tin(II).
;
_journal_issue 26
_journal_name_full 'Dalton transactions (Cambridge, England : 2003)'
_journal_page_first 9118
_journal_page_last 9122
_journal_paper_doi 10.1039/d1dt01642c
_journal_volume 50
_journal_year 2021
_chemical_formula_sum 'C48 H92 Ge2 N4 Si4'
_chemical_formula_weight 982.79
_space_group_crystal_system monoclinic
_space_group_IT_number 14
_space_group_name_Hall '-P 2yn'
_space_group_name_H-M_alt 'P 1 21/n 1'
_atom_sites_solution_hydrogens geom
_audit_creation_method SHELXL-2016/6
_audit_update_record
;
2021-06-08 deposited with the CCDC.	2021-06-08 downloaded from the CCDC.
;
_cell_angle_alpha 90
_cell_angle_beta 96.359(4)
_cell_angle_gamma 90
_cell_formula_units_Z 2
_cell_length_a 14.8934(7)
_cell_length_b 9.6017(4)
_cell_length_c 18.8362(8)
_cell_measurement_reflns_used 6331
_cell_measurement_temperature 123(2)
_cell_measurement_theta_max 30.6280
_cell_measurement_theta_min 3.4670
_cell_volume 2677.0(2)
_computing_cell_refinement 'CrysAlisPro 1.171.39.46 (Rigaku OD, 2018)'
_computing_data_collection 'CrysAlisPro 1.171.39.46 (Rigaku OD, 2018)'
_computing_data_reduction 'CrysAlisPro 1.171.39.46 (Rigaku OD, 2018)'
_computing_molecular_graphics xseed
_computing_publication_material Ciftab
_computing_structure_refinement 'SHELXL-2016/6 (Sheldrick, 2016)'
_computing_structure_solution 'SHELXT 2014/5 (Sheldrick, 2014)'
_diffrn_ambient_temperature 123(2)
_diffrn_measured_fraction_theta_full 0.997
_diffrn_measured_fraction_theta_max 0.997
_diffrn_measurement_device_type 'XtaLAB Synergy, Dualflex, HyPix'
_diffrn_radiation_type MoK\a
_diffrn_radiation_wavelength 0.71073
_diffrn_reflns_av_R_equivalents 0.0625
_diffrn_reflns_av_unetI/netI 0.0470
_diffrn_reflns_Laue_measured_fraction_full 0.997
_diffrn_reflns_Laue_measured_fraction_max 0.997
_diffrn_reflns_limit_h_max 18
_diffrn_reflns_limit_h_min -18
_diffrn_reflns_limit_k_max 11
_diffrn_reflns_limit_k_min -10
_diffrn_reflns_limit_l_max 22
_diffrn_reflns_limit_l_min -22
_diffrn_reflns_number 24553
_diffrn_reflns_point_group_measured_fraction_full 0.997
_diffrn_reflns_point_group_measured_fraction_max 0.997
_diffrn_reflns_theta_full 25.242
_diffrn_reflns_theta_max 25.499
_diffrn_reflns_theta_min 3.476
_exptl_absorpt_coefficient_mu 1.247
_exptl_absorpt_correction_T_max 1.00000
_exptl_absorpt_correction_T_min 0.79005
_exptl_absorpt_correction_type multi-scan
_exptl_absorpt_process_details
;
CrysAlisPro 1.171.40.81a (Rigaku Oxford Diffraction, 2020)
Empirical absorption correction using spherical harmonics,
implemented in SCALE3 ABSPACK scaling algorithm.
;
_exptl_crystal_colour yellow
_exptl_crystal_density_diffrn 1.219
_exptl_crystal_description block
_exptl_crystal_F_000 1056
_exptl_crystal_size_max 0.200
_exptl_crystal_size_mid 0.150
_exptl_crystal_size_min 0.130
_refine_diff_density_max 2.088
_refine_diff_density_min -0.516
_refine_diff_density_rms 0.089
_refine_ls_extinction_method none
_refine_ls_goodness_of_fit_ref 1.029
_refine_ls_hydrogen_treatment constr
_refine_ls_matrix_type full
_refine_ls_number_parameters 274
_refine_ls_number_reflns 4981
_refine_ls_number_restraints 0
_refine_ls_restrained_S_all 1.029
_refine_ls_R_factor_all 0.0742
_refine_ls_R_factor_gt 0.0553
_refine_ls_shift/su_max 0.000
_refine_ls_shift/su_mean 0.000
_refine_ls_structure_factor_coef Fsqd
_refine_ls_weighting_details 'w=1/[\s^2^(Fo^2^)+(0.0720P)^2^+5.5868P] where P=(Fo^2^+2Fc^2^)/3'
_refine_ls_weighting_scheme calc
_refine_ls_wR_factor_gt 0.1391
_refine_ls_wR_factor_ref 0.1504
_reflns_Friedel_coverage 0.000
_reflns_number_gt 3871
_reflns_number_total 4981
_reflns_threshold_expression 'I > 2\s(I)'
_cod_data_source_file d1dt01642c2.cif
_cod_data_source_block Cj1492
_cod_depositor_comments 'Adding full bibliography for 7707610--7707619.cif.'
_cod_original_sg_symbol_H-M 'P 21/n'
_cod_database_code 7707616
_shelx_shelxl_version_number 2016/6
_shelx_space_group_comment
;
The symmetry employed for this shelxl refinement is uniquely defined
by the following loop, which should always be used as a source of
symmetry information in preference to the above space-group names.
They are only intended as comments.
;
_shelx_estimated_absorpt_t_min 0.789
_shelx_estimated_absorpt_t_max 0.855

loop_
_space_group_symop_operation_xyz
'x, y, z'
'-x+1/2, y+1/2, -z+1/2'
'-x, -y, -z'
'x-1/2, -y-1/2, z-1/2'

loop_
_atom_site_label
_atom_site_type_symbol
_atom_site_fract_x
_atom_site_fract_y
_atom_site_fract_z
_atom_site_U_iso_or_equiv
_atom_site_adp_type
_atom_site_occupancy
_atom_site_site_symmetry_order
_atom_site_calc_flag
_atom_site_refinement_flags_posn
_atom_site_refinement_flags_adp
_atom_site_refinement_flags_occupancy
_atom_site_disorder_assembly
_atom_site_disorder_group
Ge1 Ge 0.32519(3) 0.32000(5) 0.38599(2) 0.03722(17) Uani 1 1 d . . . . .
Si1 Si 0.45159(7) 0.39637(11) 0.27087(5) 0.0272(3) Uani 1 1 d . . . . .
N1 N 0.4204(2) 0.4251(4) 0.35746(18) 0.0360(8) Uani 1 1 d . . . . .
C1 C 0.3443(3) 0.3640(5) 0.2087(2) 0.0370(10) Uani 1 1 d . . . . .
H1 H 0.319250 0.273541 0.224065 0.044 Uiso 1 1 calc R U . . .
Si2 Si 0.76117(7) 0.66736(11) 0.46849(5) 0.0263(3) Uani 1 1 d . . . . .
N2 N 0.6653(2) 0.6532(4) 0.51463(18) 0.0341(8) Uani 1 1 d . . . . .
C2 C 0.2691(3) 0.4707(6) 0.2108(3) 0.0537(13) Uani 1 1 d . . . . .
H2A H 0.257493 0.485877 0.260404 0.081 Uiso 1 1 calc R U . . .
H2B H 0.214066 0.436228 0.183026 0.081 Uiso 1 1 calc R U . . .
H2C H 0.287410 0.558673 0.190301 0.081 Uiso 1 1 calc R U . . .
C3 C 0.3647(3) 0.3427(6) 0.1313(2) 0.0499(12) Uani 1 1 d . . . . .
H3A H 0.388480 0.429414 0.113228 0.075 Uiso 1 1 calc R U . . .
H3B H 0.309068 0.316701 0.101477 0.075 Uiso 1 1 calc R U . . .
H3C H 0.409580 0.268467 0.129651 0.075 Uiso 1 1 calc R U . . .
C4 C 0.5214(3) 0.2344(4) 0.2673(2) 0.0372(10) Uani 1 1 d . . . . .
H4 H 0.538059 0.227320 0.217420 0.045 Uiso 1 1 calc R U . . .
C5 C 0.4722(4) 0.0998(5) 0.2819(3) 0.0544(13) Uani 1 1 d . . . . .
H5A H 0.457659 0.099835 0.331405 0.082 Uiso 1 1 calc R U . . .
H5B H 0.511129 0.020025 0.274463 0.082 Uiso 1 1 calc R U . . .
H5C H 0.416359 0.093149 0.249345 0.082 Uiso 1 1 calc R U . . .
C6 C 0.6105(3) 0.2426(5) 0.3169(3) 0.0545(14) Uani 1 1 d . . . . .
H6A H 0.641544 0.329975 0.308213 0.082 Uiso 1 1 calc R U . . .
H6B H 0.649192 0.163750 0.307288 0.082 Uiso 1 1 calc R U . . .
H6C H 0.597673 0.239313 0.366773 0.082 Uiso 1 1 calc R U . . .
C7 C 0.5205(3) 0.5510(4) 0.2472(2) 0.0346(9) Uani 1 1 d . . . . .
H7 H 0.563785 0.570992 0.290527 0.042 Uiso 1 1 calc R U . . .
C8 C 0.4667(4) 0.6858(5) 0.2309(3) 0.0571(14) Uani 1 1 d . . . . .
H8A H 0.425266 0.673595 0.187218 0.086 Uiso 1 1 calc R U . . .
H8B H 0.508467 0.762453 0.224373 0.086 Uiso 1 1 calc R U . . .
H8C H 0.432031 0.707466 0.270828 0.086 Uiso 1 1 calc R U . . .
C9 C 0.5784(4) 0.5256(6) 0.1864(3) 0.0602(15) Uani 1 1 d . . . . .
H9A H 0.616270 0.443177 0.197204 0.090 Uiso 1 1 calc R U . . .
H9B H 0.616944 0.606839 0.181198 0.090 Uiso 1 1 calc R U . . .
H9C H 0.539072 0.510439 0.141836 0.090 Uiso 1 1 calc R U . . .
C10 C 0.4551(3) 0.5439(4) 0.3993(2) 0.0317(9) Uani 1 1 d . . . . .
C11 C 0.3991(3) 0.6572(5) 0.4089(2) 0.0394(10) Uani 1 1 d . . . . .
H11 H 0.339484 0.659521 0.385051 0.047 Uiso 1 1 calc R U . . .
C12 C 0.4299(3) 0.7668(4) 0.4533(2) 0.0381(10) Uani 1 1 d . . . . .
H12 H 0.390626 0.841622 0.461528 0.046 Uiso 1 1 calc R U . . .
C13 C 0.5179(3) 0.7665(4) 0.4855(2) 0.0380(10) Uani 1 1 d . . . . .
H13 H 0.539337 0.843642 0.514100 0.046 Uiso 1 1 calc R U . . .
C14 C 0.5758(3) 0.6558(4) 0.4769(2) 0.0305(9) Uani 1 1 d . . . . .
C15 C 0.5440(3) 0.5428(5) 0.4334(2) 0.0324(9) Uani 1 1 d . . . . .
H15 H 0.582577 0.466060 0.427136 0.039 Uiso 1 1 calc R U . . .
C16 C 0.7517(3) 0.8273(4) 0.4105(3) 0.0423(11) Uani 1 1 d . . . . .
H16 H 0.812048 0.839271 0.392696 0.051 Uiso 1 1 calc R U . . .
C17 C 0.6820(4) 0.8166(5) 0.3431(3) 0.0509(12) Uani 1 1 d . . . . .
H17A H 0.695232 0.734212 0.315385 0.076 Uiso 1 1 calc R U . . .
H17B H 0.685671 0.900223 0.313755 0.076 Uiso 1 1 calc R U . . .
H17C H 0.621015 0.808619 0.357655 0.076 Uiso 1 1 calc R U . . .
C18 C 0.7362(4) 0.9591(5) 0.4539(3) 0.0636(15) Uani 1 1 d . . . . .
H18A H 0.676832 0.953969 0.471527 0.095 Uiso 1 1 calc R U . . .
H18B H 0.738643 1.041265 0.423285 0.095 Uiso 1 1 calc R U . . .
H18C H 0.783273 0.966061 0.494415 0.095 Uiso 1 1 calc R U . . .
C19 C 0.8620(3) 0.6926(5) 0.5386(2) 0.0374(10) Uani 1 1 d . . . . .
H19 H 0.842582 0.762798 0.573044 0.045 Uiso 1 1 calc R U . . .
C20 C 0.8897(4) 0.5627(5) 0.5830(3) 0.0528(13) Uani 1 1 d . . . . .
H20A H 0.835935 0.519611 0.599276 0.079 Uiso 1 1 calc R U . . .
H20B H 0.931767 0.589307 0.624554 0.079 Uiso 1 1 calc R U . . .
H20C H 0.919197 0.496120 0.553709 0.079 Uiso 1 1 calc R U . . .
C21 C 0.9448(3) 0.7558(7) 0.5084(3) 0.0595(15) Uani 1 1 d . . . . .
H21A H 0.965928 0.691977 0.473239 0.089 Uiso 1 1 calc R U . . .
H21B H 0.993144 0.770732 0.547381 0.089 Uiso 1 1 calc R U . . .
H21C H 0.928062 0.845104 0.485419 0.089 Uiso 1 1 calc R U . . .
C22 C 0.7719(3) 0.5115(4) 0.4087(2) 0.0323(9) Uani 1 1 d . . . . .
H22 H 0.714370 0.508255 0.375869 0.039 Uiso 1 1 calc R U . . .
C23 C 0.7778(3) 0.3707(5) 0.4482(3) 0.0440(11) Uani 1 1 d . . . . .
H23A H 0.837095 0.362031 0.476115 0.066 Uiso 1 1 calc R U . . .
H23B H 0.769555 0.294724 0.413417 0.066 Uiso 1 1 calc R U . . .
H23C H 0.730400 0.365985 0.480360 0.066 Uiso 1 1 calc R U . . .
C24 C 0.8471(3) 0.5255(6) 0.3604(3) 0.0540(13) Uani 1 1 d . . . . .
H24A H 0.837951 0.610649 0.331828 0.081 Uiso 1 1 calc R U . . .
H24B H 0.846118 0.444642 0.328510 0.081 Uiso 1 1 calc R U . . .
H24C H 0.905646 0.530037 0.389717 0.081 Uiso 1 1 calc R U . . .

loop_
_atom_site_aniso_label
_atom_site_aniso_U_11
_atom_site_aniso_U_22
_atom_site_aniso_U_33
_atom_site_aniso_U_23
_atom_site_aniso_U_13
_atom_site_aniso_U_12
Ge1 0.0356(3) 0.0486(3) 0.0284(3) -0.00916(19) 0.00783(18) -0.0116(2)
Si1 0.0267(6) 0.0325(6) 0.0226(5) -0.0067(4) 0.0033(4) 0.0002(4)
N1 0.0308(18) 0.049(2) 0.0279(18) -0.0123(16) 0.0045(15) -0.0085(16)
C1 0.032(2) 0.044(2) 0.034(2) -0.0074(19) -0.0034(18) 0.0012(19)
Si2 0.0247(5) 0.0304(6) 0.0241(5) -0.0018(4) 0.0040(4) -0.0059(4)
N2 0.0268(18) 0.045(2) 0.0307(18) -0.0076(15) 0.0045(14) -0.0101(15)
C2 0.043(3) 0.063(3) 0.051(3) -0.008(3) -0.013(2) 0.016(2)
C3 0.050(3) 0.067(3) 0.030(2) -0.011(2) -0.006(2) -0.004(2)
C4 0.040(2) 0.036(2) 0.034(2) -0.0106(18) -0.0031(19) 0.0056(19)
C5 0.063(3) 0.035(3) 0.062(3) -0.008(2) -0.009(3) -0.002(2)
C6 0.050(3) 0.042(3) 0.065(3) -0.015(2) -0.018(3) 0.016(2)
C7 0.038(2) 0.036(2) 0.029(2) -0.0050(17) 0.0010(17) -0.0045(18)
C8 0.077(4) 0.040(3) 0.053(3) 0.005(2) -0.001(3) 0.000(3)
C9 0.077(4) 0.069(4) 0.038(3) -0.007(3) 0.023(3) -0.025(3)
C10 0.031(2) 0.038(2) 0.027(2) -0.0045(17) 0.0076(16) -0.0006(17)
C11 0.036(2) 0.044(3) 0.038(2) -0.0020(19) 0.0018(19) 0.0075(19)
C12 0.034(2) 0.030(2) 0.050(3) -0.0095(19) 0.0000(19) 0.0081(18)
C13 0.043(3) 0.033(2) 0.039(2) -0.0072(18) 0.008(2) -0.0004(19)
C14 0.031(2) 0.034(2) 0.028(2) -0.0012(17) 0.0059(16) -0.0016(17)
C15 0.028(2) 0.045(2) 0.0250(19) -0.0044(18) 0.0093(16) -0.0090(18)
C16 0.048(3) 0.032(2) 0.046(3) 0.0011(19) -0.001(2) -0.007(2)
C17 0.059(3) 0.039(3) 0.052(3) 0.012(2) -0.007(2) -0.003(2)
C18 0.085(4) 0.029(3) 0.075(4) -0.003(2) 0.003(3) -0.004(3)
C19 0.033(2) 0.047(3) 0.032(2) -0.0058(19) 0.0015(18) -0.0039(19)
C20 0.053(3) 0.053(3) 0.048(3) -0.006(2) -0.013(2) 0.007(2)
C21 0.036(3) 0.091(4) 0.051(3) -0.017(3) 0.004(2) -0.021(3)
C22 0.031(2) 0.035(2) 0.031(2) -0.0010(17) 0.0025(17) 0.0018(17)
C23 0.047(3) 0.035(2) 0.049(3) -0.001(2) -0.003(2) 0.005(2)
C24 0.043(3) 0.070(3) 0.052(3) -0.018(3) 0.019(2) -0.005(3)

loop_
_atom_type_symbol
_atom_type_description
_atom_type_scat_dispersion_real
_atom_type_scat_dispersion_imag
_atom_type_scat_source
C C 0.0033 0.0016 'International Tables Vol C Tables 4.2.6.8 and 6.1.1.4'
H H 0.0000 0.0000 'International Tables Vol C Tables 4.2.6.8 and 6.1.1.4'
N N 0.0061 0.0033 'International Tables Vol C Tables 4.2.6.8 and 6.1.1.4'
Si Si 0.0817 0.0704 'International Tables Vol C Tables 4.2.6.8 and 6.1.1.4'
Ge Ge 0.1547 1.8001 'International Tables Vol C Tables 4.2.6.8 and 6.1.1.4'

loop_
_geom_angle_atom_site_label_1
_geom_angle_atom_site_label_2
_geom_angle_atom_site_label_3
_geom_angle
_geom_angle_site_symmetry_1
_geom_angle_site_symmetry_3
_geom_angle_publ_flag
N1 Ge1 N2 103.73(14) . 3_666 ?
N1 Si1 C4 111.46(19) . . ?
N1 Si1 C7 107.50(17) . . ?
C4 Si1 C7 109.0(2) . . ?
N1 Si1 C1 107.79(18) . . ?
C4 Si1 C1 105.89(19) . . ?
C7 Si1 C1 115.2(2) . . ?
C10 N1 Si1 120.7(3) . . ?
C10 N1 Ge1 120.4(3) . . ?
Si1 N1 Ge1 117.86(18) . . ?
C2 C1 C3 109.7(4) . . ?
C2 C1 Si1 116.4(3) . . ?
C3 C1 Si1 111.4(3) . . ?
C2 C1 H1 106.2 . . ?
C3 C1 H1 106.2 . . ?
Si1 C1 H1 106.2 . . ?
N2 Si2 C16 109.7(2) . . ?
N2 Si2 C22 111.15(18) . . ?
C16 Si2 C22 107.8(2) . . ?
N2 Si2 C19 106.76(18) . . ?
C16 Si2 C19 107.6(2) . . ?
C22 Si2 C19 113.72(19) . . ?
C14 N2 Si2 120.9(3) . . ?
C14 N2 Ge1 116.9(3) . 3_666 ?
Si2 N2 Ge1 120.45(18) . 3_666 ?
C1 C2 H2A 109.5 . . ?
C1 C2 H2B 109.5 . . ?
H2A C2 H2B 109.5 . . ?
C1 C2 H2C 109.5 . . ?
H2A C2 H2C 109.5 . . ?
H2B C2 H2C 109.5 . . ?
C1 C3 H3A 109.5 . . ?
C1 C3 H3B 109.5 . . ?
H3A C3 H3B 109.5 . . ?
C1 C3 H3C 109.5 . . ?
H3A C3 H3C 109.5 . . ?
H3B C3 H3C 109.5 . . ?
C5 C4 C6 109.4(4) . . ?
C5 C4 Si1 114.6(3) . . ?
C6 C4 Si1 112.3(3) . . ?
C5 C4 H4 106.6 . . ?
C6 C4 H4 106.6 . . ?
Si1 C4 H4 106.6 . . ?
C4 C5 H5A 109.5 . . ?
C4 C5 H5B 109.5 . . ?
H5A C5 H5B 109.5 . . ?
C4 C5 H5C 109.5 . . ?
H5A C5 H5C 109.5 . . ?
H5B C5 H5C 109.5 . . ?
C4 C6 H6A 109.5 . . ?
C4 C6 H6B 109.5 . . ?
H6A C6 H6B 109.5 . . ?
C4 C6 H6C 109.5 . . ?
H6A C6 H6C 109.5 . . ?
H6B C6 H6C 109.5 . . ?
C9 C7 C8 108.1(4) . . ?
C9 C7 Si1 114.7(3) . . ?
C8 C7 Si1 115.1(3) . . ?
C9 C7 H7 106.1 . . ?
C8 C7 H7 106.1 . . ?
Si1 C7 H7 106.1 . . ?
C7 C8 H8A 109.5 . . ?
C7 C8 H8B 109.5 . . ?
H8A C8 H8B 109.5 . . ?
C7 C8 H8C 109.5 . . ?
H8A C8 H8C 109.5 . . ?
H8B C8 H8C 109.5 . . ?
C7 C9 H9A 109.5 . . ?
C7 C9 H9B 109.5 . . ?
H9A C9 H9B 109.5 . . ?
C7 C9 H9C 109.5 . . ?
H9A C9 H9C 109.5 . . ?
H9B C9 H9C 109.5 . . ?
C11 C10 C15 119.5(4) . . ?
C11 C10 N1 120.2(4) . . ?
C15 C10 N1 120.2(4) . . ?
C12 C11 C10 120.4(4) . . ?
C12 C11 H11 119.8 . . ?
C10 C11 H11 119.8 . . ?
C13 C12 C11 119.8(4) . . ?
C13 C12 H12 120.1 . . ?
C11 C12 H12 120.1 . . ?
C12 C13 C14 121.4(4) . . ?
C12 C13 H13 119.3 . . ?
C14 C13 H13 119.3 . . ?
C13 C14 C15 119.0(4) . . ?
C13 C14 N2 120.5(4) . . ?
C15 C14 N2 120.5(4) . . ?
C10 C15 C14 119.9(4) . . ?
C10 C15 H15 120.0 . . ?
C14 C15 H15 120.0 . . ?
C18 C16 C17 111.2(4) . . ?
C18 C16 Si2 111.7(3) . . ?
C17 C16 Si2 114.9(3) . . ?
C18 C16 H16 106.1 . . ?
C17 C16 H16 106.1 . . ?
Si2 C16 H16 106.1 . . ?
C16 C17 H17A 109.5 . . ?
C16 C17 H17B 109.5 . . ?
H17A C17 H17B 109.5 . . ?
C16 C17 H17C 109.5 . . ?
H17A C17 H17C 109.5 . . ?
H17B C17 H17C 109.5 . . ?
C16 C18 H18A 109.5 . . ?
C16 C18 H18B 109.5 . . ?
H18A C18 H18B 109.5 . . ?
C16 C18 H18C 109.5 . . ?
H18A C18 H18C 109.5 . . ?
H18B C18 H18C 109.5 . . ?
C20 C19 C21 110.1(4) . . ?
C20 C19 Si2 114.8(3) . . ?
C21 C19 Si2 113.4(3) . . ?
C20 C19 H19 105.9 . . ?
C21 C19 H19 105.9 . . ?
Si2 C19 H19 105.9 . . ?
C19 C20 H20A 109.5 . . ?
C19 C20 H20B 109.5 . . ?
H20A C20 H20B 109.5 . . ?
C19 C20 H20C 109.5 . . ?
H20A C20 H20C 109.5 . . ?
H20B C20 H20C 109.5 . . ?
C19 C21 H21A 109.5 . . ?
C19 C21 H21B 109.5 . . ?
H21A C21 H21B 109.5 . . ?
C19 C21 H21C 109.5 . . ?
H21A C21 H21C 109.5 . . ?
H21B C21 H21C 109.5 . . ?
C24 C22 C23 111.1(4) . . ?
C24 C22 Si2 113.7(3) . . ?
C23 C22 Si2 114.2(3) . . ?
C24 C22 H22 105.7 . . ?
C23 C22 H22 105.7 . . ?
Si2 C22 H22 105.7 . . ?
C22 C23 H23A 109.5 . . ?
C22 C23 H23B 109.5 . . ?
H23A C23 H23B 109.5 . . ?
C22 C23 H23C 109.5 . . ?
H23A C23 H23C 109.5 . . ?
H23B C23 H23C 109.5 . . ?
C22 C24 H24A 109.5 . . ?
C22 C24 H24B 109.5 . . ?
H24A C24 H24B 109.5 . . ?
C22 C24 H24C 109.5 . . ?
H24A C24 H24C 109.5 . . ?
H24B C24 H24C 109.5 . . ?

loop_
_geom_bond_atom_site_label_1
_geom_bond_atom_site_label_2
_geom_bond_distance
_geom_bond_site_symmetry_2
_geom_bond_publ_flag
Ge1 N1 1.867(3) . ?
Ge1 N2 1.879(3) 3_666 ?
Si1 N1 1.766(3) . ?
Si1 C4 1.876(4) . ?
Si1 C7 1.887(4) . ?
Si1 C1 1.900(4) . ?
N1 C10 1.449(5) . ?
C1 C2 1.521(6) . ?
C1 C3 1.537(6) . ?
C1 H1 1.0000 . ?
Si2 N2 1.756(3) . ?
Si2 C16 1.880(4) . ?
Si2 C22 1.890(4) . ?
Si2 C19 1.902(4) . ?
N2 C14 1.441(5) . ?
C2 H2A 0.9800 . ?
C2 H2B 0.9800 . ?
C2 H2C 0.9800 . ?
C3 H3A 0.9800 . ?
C3 H3B 0.9800 . ?
C3 H3C 0.9800 . ?
C4 C5 1.525(7) . ?
C4 C6 1.539(6) . ?
C4 H4 1.0000 . ?
C5 H5A 0.9800 . ?
C5 H5B 0.9800 . ?
C5 H5C 0.9800 . ?
C6 H6A 0.9800 . ?
C6 H6B 0.9800 . ?
C6 H6C 0.9800 . ?
C7 C9 1.527(6) . ?
C7 C8 1.535(6) . ?
C7 H7 1.0000 . ?
C8 H8A 0.9800 . ?
C8 H8B 0.9800 . ?
C8 H8C 0.9800 . ?
C9 H9A 0.9800 . ?
C9 H9B 0.9800 . ?
C9 H9C 0.9800 . ?
C10 C11 1.396(6) . ?
C10 C15 1.406(6) . ?
C11 C12 1.390(6) . ?
C11 H11 0.9500 . ?
C12 C13 1.382(6) . ?
C12 H12 0.9500 . ?
C13 C14 1.389(6) . ?
C13 H13 0.9500 . ?
C14 C15 1.409(6) . ?
C15 H15 0.9500 . ?
C16 C18 1.537(7) . ?
C16 C17 1.553(7) . ?
C16 H16 1.0000 . ?
C17 H17A 0.9800 . ?
C17 H17B 0.9800 . ?
C17 H17C 0.9800 . ?
C18 H18A 0.9800 . ?
C18 H18B 0.9800 . ?
C18 H18C 0.9800 . ?
C19 C20 1.533(6) . ?
C19 C21 1.540(6) . ?
C19 H19 1.0000 . ?
C20 H20A 0.9800 . ?
C20 H20B 0.9800 . ?
C20 H20C 0.9800 . ?
C21 H21A 0.9800 . ?
C21 H21B 0.9800 . ?
C21 H21C 0.9800 . ?
C22 C24 1.525(6) . ?
C22 C23 1.541(6) . ?
C22 H22 1.0000 . ?
C23 H23A 0.9800 . ?
C23 H23B 0.9800 . ?
C23 H23C 0.9800 . ?
C24 H24A 0.9800 . ?
C24 H24B 0.9800 . ?
C24 H24C 0.9800 . ?
